data_4109886
loop_
_publ_author_name
'Michael Seitz'
'Allen G. Oliver'
'Kenneth N. Raymond'

_publ_section_title
;
 The Lanthanide Contraction Revisited
;
_journal_name_full 'Journal of the American Chemical Society'
_journal_page_first 11153
_journal_page_last 11160
_journal_paper_doi 10.1021/ja072750f
_journal_volume 129
_journal_year 2007
_chemical_formula_sum 'C36 H34 Gd N7 O11'
_chemical_formula_weight 897.95
_chemical_name_systematic
;
 ?
;
_space_group_IT_number 14
_symmetry_cell_setting monoclinic
_symmetry_space_group_name_Hall '-P 2ybc'
_symmetry_space_group_name_H-M 'P 1 21/c 1'
_atom_sites_solution_hydrogens geom
_atom_sites_solution_primary direct
_atom_sites_solution_secondary difmap
_audit_creation_method SHELXL-97
_cell_angle_alpha 90.00
_cell_angle_beta 96.343(3)
_cell_angle_gamma 90.00
_cell_formula_units_Z 4
_cell_length_a 12.3590(18)
_cell_length_b 26.307(4)
_cell_length_c 10.5933(15)
_cell_measurement_reflns_used 1193
_cell_measurement_temperature 164(2)
_cell_measurement_theta_max 17.73
_cell_measurement_theta_min 2.48
_cell_volume 3423.1(9)
_computing_cell_refinement 'SAINT 7.07B (Bruker, 2006)'
_computing_data_collection 'APEX V6.5.31 (Bruker, 2006)'
_computing_data_reduction 'SAINT 7.07B (Bruker, 2006)'
_computing_structure_refinement 'SHELXL-97 (Sheldrick, 1997)'
_computing_structure_solution 'SIR92 (Altomare et al., 1993)'
_diffrn_ambient_temperature 164(2)
_diffrn_detector_area_resol_mean 83.66
_diffrn_measured_fraction_theta_full 0.976
_diffrn_measured_fraction_theta_max 0.976
_diffrn_measurement_device_type 'Bruker APEX-I'
_diffrn_measurement_method \w/2\q-scans
_diffrn_radiation_monochromator graphite
_diffrn_radiation_source 'fine-focus sealed tube'
_diffrn_radiation_type MoK\a
_diffrn_radiation_wavelength 0.71073
_diffrn_reflns_av_R_equivalents 0.0845
_diffrn_reflns_av_sigmaI/netI 0.1214
_diffrn_reflns_limit_h_max 14
_diffrn_reflns_limit_h_min -15
_diffrn_reflns_limit_k_max 32
_diffrn_reflns_limit_k_min -31
_diffrn_reflns_limit_l_max 13
_diffrn_reflns_limit_l_min -11
_diffrn_reflns_number 19276
_diffrn_reflns_theta_full 26.42
_diffrn_reflns_theta_max 26.42
_diffrn_reflns_theta_min 1.55
_diffrn_standards_decay_% 0
_diffrn_standards_number 0
_exptl_absorpt_coefficient_mu 2.013
_exptl_absorpt_correction_T_max 0.884
_exptl_absorpt_correction_T_min 0.742
_exptl_absorpt_correction_type multi-scan
_exptl_absorpt_process_details '(SADABS; Bruker, 2005)'
_exptl_crystal_colour colorless
_exptl_crystal_density_diffrn 1.742
_exptl_crystal_description plate
_exptl_crystal_F_000 1804
_exptl_crystal_size_max 0.19
_exptl_crystal_size_mid 0.13
_exptl_crystal_size_min 0.06
_refine_diff_density_max 1.847
_refine_diff_density_min -0.725
_refine_diff_density_rms 0.147
_refine_ls_extinction_method none
_refine_ls_goodness_of_fit_ref 1.003
_refine_ls_hydrogen_treatment constr
_refine_ls_matrix_type full
_refine_ls_number_parameters 496
_refine_ls_number_reflns 6861
_refine_ls_number_restraints 0
_refine_ls_restrained_S_all 1.003
_refine_ls_R_factor_all 0.1054
_refine_ls_R_factor_gt 0.0564
_refine_ls_shift/su_max 0.000
_refine_ls_shift/su_mean 0.000
_refine_ls_structure_factor_coef Fsqd
_refine_ls_weighting_details 'calc w=1/[\s^2^(Fo^2^)+(0.0472P)^2^+0.0000P] where P=(Fo^2^+2Fc^2^)/3'
_refine_ls_weighting_scheme calc
_refine_ls_wR_factor_gt 0.1138
_refine_ls_wR_factor_ref 0.1285
_reflns_number_gt 4343
_reflns_number_total 6861
_reflns_threshold_expression >2sigma(I)
_cod_data_source_file ja072750fsi20070419_055820.cif
_cod_data_source_block tren_gd
_cod_database_code 4109886

loop_
_symmetry_equiv_pos_as_xyz
'x, y, z'
'-x, y+1/2, -z+1/2'
'-x, -y, -z'
'x, -y-1/2, z-1/2'

loop_
_atom_site_label
_atom_site_type_symbol
_atom_site_fract_x
_atom_site_fract_y
_atom_site_fract_z
_atom_site_U_iso_or_equiv
_atom_site_adp_type
_atom_site_occupancy
_atom_site_symmetry_multiplicity
_atom_site_calc_flag
_atom_site_refinement_flags
Gd1 Gd 0.31944(3) 0.884061(13) 0.18257(3) 0.02602(12) Uani 1 1 d .
O8 O 0.3018(4) 0.80898(18) 0.3032(4) 0.0314(12) Uani 1 1 d .
O2 O 0.3218(4) 0.90660(18) 0.3978(4) 0.0323(12) Uani 1 1 d .
O10 O 0.4317(4) 0.91028(19) 0.0124(4) 0.0352(12) Uani 1 1 d .
O9 O 0.4816(4) 0.83762(17) 0.2258(4) 0.0282(11) Uani 1 1 d .
O6 O 0.2091(4) 0.92803(19) 0.0226(4) 0.0362(12) Uani 1 1 d .
O5 O 0.1330(4) 0.8803(2) 0.2042(4) 0.0390(12) Uani 1 1 d .
O11 O 0.6211(6) 0.9673(4) 0.0404(9) 0.142(4) Uani 1 1 d .
O3 O 0.3856(4) 0.96706(18) 0.2336(4) 0.0333(12) Uani 1 1 d .
N7 N 0.3933(4) 0.7812(2) 0.3375(5) 0.0253(13) Uani 1 1 d .
N4 N -0.0299(5) 0.8779(2) 0.3445(6) 0.0419(16) Uani 1 1 d .
H4 H 0.0384 0.8734 0.3395 0.050 Uiso 1 1 calc R
C28 C 0.3897(6) 0.7383(3) 0.4140(6) 0.0270(16) Uani 1 1 d .
O1 O 0.3230(5) 0.9505(2) 0.7720(5) 0.0507(15) Uani 1 1 d .
N6 N 0.1954(5) 0.7485(2) 0.4374(5) 0.0301(14) Uani 1 1 d .
H6 H 0.1973 0.7751 0.3905 0.036 Uiso 1 1 calc R
N3 N 0.3438(5) 0.9549(2) 0.4337(5) 0.0301(14) Uani 1 1 d .
O4 O -0.1983(5) 0.8863(3) 0.2346(6) 0.0645(18) Uani 1 1 d .
N2 N 0.2586(5) 0.8916(2) 0.6226(5) 0.0363(16) Uani 1 1 d .
H2 H 0.2501 0.8841 0.5431 0.044 Uiso 1 1 calc R
N5 N 0.0620(5) 0.9020(2) 0.1107(6) 0.0326(15) Uani 1 1 d .
C11 C 0.3972(5) 1.0386(3) 0.3729(6) 0.0275(16) Uani 1 1 d .
C26 C 0.0957(5) 0.7351(3) 0.4864(6) 0.0315(17) Uani 1 1 d .
H26A H 0.0958 0.6989 0.5038 0.038 Uiso 1 1 calc R
H26B H 0.0352 0.7423 0.4226 0.038 Uiso 1 1 calc R
C30 C 0.5811(6) 0.7251(3) 0.3996(6) 0.0305(17) Uani 1 1 d .
N1 N 0.0631(5) 0.8187(2) 0.5819(5) 0.0339(15) Uani 1 1 d .
C29 C 0.4818(6) 0.7111(3) 0.4451(6) 0.0325(18) Uani 1 1 d .
H29 H 0.4798 0.6828 0.4972 0.039 Uiso 1 1 calc R
C16 C -0.0510(7) 0.8980(3) 0.1172(8) 0.042(2) Uani 1 1 d .
C3 C 0.3038(6) 0.9358(3) 0.6585(6) 0.0349(19) Uani 1 1 d .
C35 C 0.5844(6) 0.7671(3) 0.3205(6) 0.0282(17) Uani 1 1 d .
C34 C 0.6786(6) 0.7804(3) 0.2714(7) 0.0369(19) Uani 1 1 d .
H34 H 0.6796 0.8090 0.2201 0.044 Uiso 1 1 calc R
C24 C 0.1070(6) 0.9251(3) 0.0178(7) 0.0315(17) Uani 1 1 d .
C18 C -0.0777(7) 0.9389(3) -0.0900(7) 0.044(2) Uani 1 1 d .
C12 C 0.3769(6) 0.9857(3) 0.3421(6) 0.0329(18) Uani 1 1 d .
C9 C 0.4513(7) 1.1218(3) 0.3140(7) 0.047(2) Uani 1 1 d .
H9 H 0.4778 1.1436 0.2556 0.057 Uiso 1 1 calc R
C25 C 0.0797(6) 0.7635(3) 0.6055(6) 0.0343(18) Uani 1 1 d .
H25A H 0.0169 0.7498 0.6412 0.041 Uiso 1 1 calc R
H25B H 0.1429 0.7587 0.6671 0.041 Uiso 1 1 calc R
C13 C -0.0516(7) 0.8288(3) 0.5420(7) 0.046(2) Uani 1 1 d .
H13A H -0.0906 0.8301 0.6165 0.055 Uiso 1 1 calc R
H13B H -0.0815 0.8009 0.4892 0.055 Uiso 1 1 calc R
C4 C 0.3312(6) 0.9715(3) 0.5564(6) 0.0300(17) Uani 1 1 d .
C32 C 0.7692(7) 0.7084(3) 0.3770(7) 0.045(2) Uani 1 1 d .
H32 H 0.8312 0.6885 0.3946 0.053 Uiso 1 1 calc R
C31 C 0.6777(6) 0.6964(3) 0.4265(7) 0.0374(19) Uani 1 1 d .
H31 H 0.6775 0.6685 0.4802 0.045 Uiso 1 1 calc R
C1 C 0.1006(6) 0.8480(3) 0.6945(6) 0.0379(19) Uani 1 1 d .
H1A H 0.0783 0.8309 0.7685 0.045 Uiso 1 1 calc R
H1B H 0.0656 0.8811 0.6886 0.045 Uiso 1 1 calc R
C6 C 0.3778(6) 1.0565(3) 0.4927(6) 0.0297(17) Uani 1 1 d .
C33 C 0.7712(6) 0.7519(3) 0.2970(8) 0.044(2) Uani 1 1 d .
H33 H 0.8346 0.7608 0.2626 0.053 Uiso 1 1 calc R
C10 C 0.4345(6) 1.0712(3) 0.2841(7) 0.0384(19) Uani 1 1 d .
H10 H 0.4480 1.0590 0.2050 0.046 Uiso 1 1 calc R
C14 C -0.0701(7) 0.8783(3) 0.4684(8) 0.052(2) Uani 1 1 d .
H14A H -0.1476 0.8855 0.4572 0.063 Uiso 1 1 calc R
H14B H -0.0346 0.9057 0.5186 0.063 Uiso 1 1 calc R
C7 C 0.3935(7) 1.1087(3) 0.5194(7) 0.045(2) Uani 1 1 d .
H7 H 0.3799 1.1217 0.5977 0.054 Uiso 1 1 calc R
C23 C 0.0334(6) 0.9458(3) -0.0868(7) 0.0343(18) Uani 1 1 d .
C5 C 0.3473(6) 1.0213(3) 0.5844(7) 0.0342(18) Uani 1 1 d .
H5 H 0.3382 1.0328 0.6656 0.041 Uiso 1 1 calc R
C21 C 0.0061(8) 0.9900(3) -0.2874(7) 0.050(2) Uani 1 1 d .
H21 H 0.0336 1.0073 -0.3535 0.061 Uiso 1 1 calc R
C19 C -0.1449(7) 0.9569(4) -0.1939(8) 0.055(2) Uani 1 1 d .
H19 H -0.2196 0.9517 -0.1978 0.066 Uiso 1 1 calc R
C36 C 0.4852(5) 0.7974(3) 0.2918(6) 0.0250(15) Uani 1 1 d .
C22 C 0.0762(7) 0.9722(3) -0.1851(7) 0.041(2) Uani 1 1 d .
H22 H 0.1508 0.9777 -0.1820 0.049 Uiso 1 1 calc R
C15 C -0.0985(7) 0.8846(3) 0.2363(8) 0.046(2) Uani 1 1 d .
C2 C 0.2231(7) 0.8555(3) 0.7132(6) 0.042(2) Uani 1 1 d .
H2A H 0.2445 0.8676 0.7988 0.050 Uiso 1 1 calc R
H2B H 0.2587 0.8231 0.7035 0.050 Uiso 1 1 calc R
C17 C -0.1171(7) 0.9162(3) 0.0145(8) 0.050(2) Uani 1 1 d .
H17 H -0.1921 0.9132 0.0147 0.060 Uiso 1 1 calc R
C20 C -0.1037(8) 0.9820(4) -0.2902(8) 0.058(3) Uani 1 1 d .
H20 H -0.1505 0.9939 -0.3586 0.070 Uiso 1 1 calc R
C8 C 0.4290(7) 1.1400(3) 0.4295(8) 0.049(2) Uani 1 1 d .
H8 H 0.4382 1.1744 0.4471 0.058 Uiso 1 1 calc R
O7 O 0.2859(4) 0.68111(18) 0.5241(4) 0.0310(12) Uani 1 1 d .
C27 C 0.2843(6) 0.7208(3) 0.4628(6) 0.0294(17) Uani 1 1 d .

loop_
_atom_site_aniso_label
_atom_site_aniso_U_11
_atom_site_aniso_U_22
_atom_site_aniso_U_33
_atom_site_aniso_U_23
_atom_site_aniso_U_13
_atom_site_aniso_U_12
Gd1 0.0312(2) 0.02501(19) 0.02201(18) 0.00175(17) 0.00364(13) 0.00290(19)
O8 0.029(3) 0.028(3) 0.038(3) 0.011(2) 0.005(2) 0.004(2)
O2 0.045(3) 0.024(3) 0.029(3) -0.003(2) 0.006(2) -0.004(2)
O10 0.042(3) 0.037(3) 0.028(3) 0.001(2) 0.010(2) 0.001(2)
O9 0.034(3) 0.022(3) 0.028(3) 0.007(2) 0.003(2) -0.003(2)
O6 0.033(3) 0.042(3) 0.034(3) 0.007(2) 0.002(2) 0.003(2)
O5 0.033(3) 0.048(3) 0.036(3) 0.007(3) 0.003(2) 0.009(3)
O11 0.053(5) 0.199(10) 0.180(9) -0.137(8) 0.035(5) -0.047(6)
O3 0.041(3) 0.036(3) 0.024(3) 0.004(2) 0.009(2) -0.002(2)
N7 0.027(3) 0.023(3) 0.026(3) 0.000(2) 0.001(3) 0.003(3)
N4 0.033(4) 0.047(4) 0.047(4) 0.004(3) 0.013(3) 0.010(3)
C28 0.034(4) 0.027(4) 0.021(4) -0.001(3) 0.006(3) 0.002(3)
O1 0.077(4) 0.049(4) 0.029(3) -0.003(3) 0.014(3) -0.016(3)
N6 0.028(4) 0.032(4) 0.031(3) 0.000(3) 0.006(3) -0.008(3)
N3 0.031(4) 0.035(4) 0.024(3) 0.002(3) -0.002(3) 0.003(3)
O4 0.031(4) 0.082(5) 0.082(4) 0.009(4) 0.011(3) -0.011(3)
N2 0.049(4) 0.034(4) 0.025(3) -0.001(3) 0.000(3) -0.017(3)
N5 0.027(4) 0.034(4) 0.038(4) -0.003(3) 0.005(3) 0.002(3)
C11 0.024(4) 0.035(4) 0.022(4) 0.004(3) 0.001(3) -0.001(3)
C26 0.026(4) 0.036(4) 0.033(4) 0.005(3) 0.002(3) 0.000(3)
C30 0.035(4) 0.029(4) 0.027(4) -0.006(3) 0.002(3) 0.006(3)
N1 0.033(4) 0.039(4) 0.029(3) -0.005(3) 0.000(3) -0.001(3)
C29 0.042(5) 0.030(4) 0.024(4) 0.007(3) 0.000(3) 0.007(4)
C16 0.037(5) 0.031(5) 0.056(5) -0.001(4) 0.000(4) 0.004(3)
C3 0.039(5) 0.046(5) 0.020(4) 0.007(3) 0.004(3) 0.005(4)
C35 0.028(4) 0.032(4) 0.025(4) -0.005(3) 0.004(3) 0.004(3)
C34 0.034(5) 0.041(5) 0.035(4) -0.001(4) 0.004(4) 0.000(4)
C24 0.033(5) 0.030(4) 0.032(4) -0.001(3) 0.003(3) 0.007(3)
C18 0.042(5) 0.049(5) 0.038(5) -0.013(4) -0.009(4) 0.008(4)
C12 0.028(4) 0.046(5) 0.025(4) 0.007(3) 0.003(3) 0.003(4)
C9 0.052(5) 0.050(6) 0.039(5) 0.019(4) -0.002(4) -0.013(4)
C25 0.035(5) 0.036(5) 0.032(4) 0.009(3) 0.006(3) -0.005(4)
C13 0.043(5) 0.051(5) 0.043(5) 0.004(4) 0.008(4) 0.001(4)
C4 0.036(4) 0.034(4) 0.018(4) 0.005(3) -0.005(3) -0.001(3)
C32 0.034(5) 0.047(5) 0.053(5) 0.005(4) 0.003(4) 0.008(4)
C31 0.041(5) 0.035(5) 0.035(4) -0.003(4) 0.003(4) 0.005(4)
C1 0.053(5) 0.032(4) 0.031(4) 0.004(3) 0.013(4) -0.004(4)
C6 0.034(4) 0.029(4) 0.025(4) -0.003(3) -0.003(3) 0.000(3)
C33 0.022(4) 0.050(5) 0.060(5) 0.000(4) 0.006(4) 0.009(4)
C10 0.038(5) 0.036(5) 0.040(5) -0.003(4) -0.002(4) -0.006(4)
C14 0.061(6) 0.046(5) 0.053(5) 0.003(4) 0.022(4) 0.020(5)
C7 0.053(6) 0.039(5) 0.041(5) -0.012(4) -0.002(4) -0.010(4)
C23 0.039(5) 0.028(4) 0.035(4) -0.008(3) -0.003(4) 0.008(4)
C5 0.034(4) 0.041(5) 0.027(4) 0.000(3) 0.000(3) -0.005(4)
C21 0.065(7) 0.048(5) 0.037(5) 0.007(4) -0.001(4) 0.014(5)
C19 0.039(5) 0.070(7) 0.053(6) 0.005(5) -0.011(4) 0.008(5)
C36 0.026(4) 0.027(4) 0.022(3) -0.003(3) 0.003(3) -0.006(3)
C22 0.054(6) 0.030(4) 0.038(5) -0.002(4) -0.003(4) 0.007(4)
C15 0.045(5) 0.043(5) 0.052(5) 0.000(4) 0.013(4) -0.001(5)
C2 0.065(6) 0.036(5) 0.024(4) 0.005(3) 0.004(4) -0.008(4)
C17 0.038(5) 0.039(5) 0.070(6) -0.014(5) -0.014(5) -0.004(4)
C20 0.053(6) 0.065(7) 0.050(6) -0.004(5) -0.018(5) 0.024(5)
C8 0.060(6) 0.030(5) 0.053(5) -0.002(4) -0.008(4) -0.002(4)
O7 0.027(3) 0.035(3) 0.033(3) 0.009(2) 0.008(2) 0.000(2)
C27 0.038(5) 0.030(4) 0.020(4) -0.002(3) 0.004(3) -0.008(4)

loop_
_atom_type_symbol
_atom_type_description
_atom_type_scat_dispersion_real
_atom_type_scat_dispersion_imag
_atom_type_scat_source
C C 0.0033 0.0016 'International Tables Vol C Tables 4.2.6.8 and 6.1.1.4'
H H 0.0000 0.0000 'International Tables Vol C Tables 4.2.6.8 and 6.1.1.4'
N N 0.0061 0.0033 'International Tables Vol C Tables 4.2.6.8 and 6.1.1.4'
O O 0.0106 0.0060 'International Tables Vol C Tables 4.2.6.8 and 6.1.1.4'
Gd Gd -0.1653 3.9035 'International Tables Vol C Tables 4.2.6.8 and 6.1.1.4'

loop_
_geom_angle_atom_site_label_1
_geom_angle_atom_site_label_2
_geom_angle_atom_site_label_3
_geom_angle
_geom_angle_site_symmetry_1
_geom_angle_site_symmetry_3
O5 Gd1 O9 141.84(16) . .
O5 Gd1 O2 79.79(17) . .
O9 Gd1 O2 91.35(16) . .
O5 Gd1 O6 66.05(17) . .
O9 Gd1 O6 143.96(16) . .
O2 Gd1 O6 121.13(17) . .
O5 Gd1 O3 109.55(17) . .
O9 Gd1 O3 99.73(16) . .
O2 Gd1 O3 65.18(16) . .
O6 Gd1 O3 82.51(16) . .
O5 Gd1 O8 76.25(16) . .
O9 Gd1 O8 65.79(15) . .
O2 Gd1 O8 71.37(16) . .
O6 Gd1 O8 135.59(17) . .
O3 Gd1 O8 133.82(15) . .
O5 Gd1 O7 86.69(16) . 4_575
O9 Gd1 O7 80.96(15) . 4_575
O2 Gd1 O7 147.07(16) . 4_575
O6 Gd1 O7 78.84(16) . 4_575
O3 Gd1 O7 147.58(16) . 4_575
O8 Gd1 O7 76.32(16) . 4_575
O5 Gd1 O10 135.65(16) . .
O9 Gd1 O10 75.72(15) . .
O2 Gd1 O10 133.11(16) . .
O6 Gd1 O10 70.62(17) . .
O3 Gd1 O10 72.82(16) . .
O8 Gd1 O10 135.33(16) . .
O7 Gd1 O10 76.05(16) 4_575 .
N7 O8 Gd1 117.8(4) . .
N3 O2 Gd1 119.5(4) . .
C36 O9 Gd1 121.3(4) . .
C24 O6 Gd1 119.7(4) . .
N5 O5 Gd1 118.0(4) . .
C12 O3 Gd1 120.1(4) . .
C36 N7 O8 116.2(5) . .
C36 N7 C28 123.1(6) . .
O8 N7 C28 120.8(5) . .
C15 N4 C14 121.1(7) . .
C15 N4 H4 119.4 . .
C14 N4 H4 119.4 . .
C29 C28 N7 119.3(7) . .
C29 C28 C27 119.1(6) . .
N7 C28 C27 121.6(6) . .
C27 N6 C26 121.4(6) . .
C27 N6 H6 119.3 . .
C26 N6 H6 119.3 . .
O2 N3 C12 115.3(5) . .
O2 N3 C4 121.2(6) . .
C12 N3 C4 123.4(6) . .
C3 N2 C2 122.2(6) . .
C3 N2 H2 118.9 . .
C2 N2 H2 118.9 . .
C24 N5 O5 116.0(6) . .
C24 N5 C16 124.5(6) . .
O5 N5 C16 119.5(6) . .
C10 C11 C6 120.6(7) . .
C10 C11 C12 120.4(6) . .
C6 C11 C12 119.0(6) . .
N6 C26 C25 112.5(6) . .
N6 C26 H26A 109.1 . .
C25 C26 H26A 109.1 . .
N6 C26 H26B 109.1 . .
C25 C26 H26B 109.1 . .
H26A C26 H26B 107.8 . .
C35 C30 C31 117.7(7) . .
C35 C30 C29 119.7(6) . .
C31 C30 C29 122.5(7) . .
C1 N1 C13 110.7(6) . .
C1 N1 C25 110.8(5) . .
C13 N1 C25 109.8(6) . .
C28 C29 C30 121.2(7) . .
C28 C29 H29 119.4 . .
C30 C29 H29 119.4 . .
C17 C16 N5 116.2(8) . .
C17 C16 C15 119.9(8) . .
N5 C16 C15 122.9(7) . .
O1 C3 N2 124.8(7) . .
O1 C3 C4 117.6(7) . .
N2 C3 C4 117.6(6) . .
C34 C35 C30 121.0(7) . .
C34 C35 C36 120.5(7) . .
C30 C35 C36 118.5(6) . .
C33 C34 C35 120.7(8) . .
C33 C34 H34 119.6 . .
C35 C34 H34 119.6 . .
O6 C24 N5 119.8(6) . .
O6 C24 C23 123.1(7) . .
N5 C24 C23 117.1(7) . .
C23 C18 C19 118.8(9) . .
C23 C18 C17 118.1(7) . .
C19 C18 C17 123.1(9) . .
O3 C12 N3 118.7(7) . .
O3 C12 C11 123.2(6) . .
N3 C12 C11 118.1(6) . .
C8 C9 C10 120.2(7) . .
C8 C9 H9 119.9 . .
C10 C9 H9 119.9 . .
N1 C25 C26 112.0(5) . .
N1 C25 H25A 109.2 . .
C26 C25 H25A 109.2 . .
N1 C25 H25B 109.2 . .
C26 C25 H25B 109.2 . .
H25A C25 H25B 107.9 . .
N1 C13 C14 113.0(7) . .
N1 C13 H13A 109.0 . .
C14 C13 H13A 109.0 . .
N1 C13 H13B 109.0 . .
C14 C13 H13B 109.0 . .
H13A C13 H13B 107.8 . .
C5 C4 N3 118.6(6) . .
C5 C4 C3 119.2(6) . .
N3 C4 C3 122.3(6) . .
C31 C32 C33 119.6(7) . .
C31 C32 H32 120.2 . .
C33 C32 H32 120.2 . .
C32 C31 C30 121.8(8) . .
C32 C31 H31 119.1 . .
C30 C31 H31 119.1 . .
N1 C1 C2 113.5(6) . .
N1 C1 H1A 108.9 . .
C2 C1 H1A 108.9 . .
N1 C1 H1B 108.9 . .
C2 C1 H1B 108.9 . .
H1A C1 H1B 107.7 . .
C11 C6 C7 118.4(7) . .
C11 C6 C5 119.0(6) . .
C7 C6 C5 122.5(7) . .
C34 C33 C32 119.1(8) . .
C34 C33 H33 120.4 . .
C32 C33 H33 120.4 . .
C9 C10 C11 119.6(7) . .
C9 C10 H10 120.2 . .
C11 C10 H10 120.2 . .
N4 C14 C13 114.1(6) . .
N4 C14 H14A 108.7 . .
C13 C14 H14A 108.7 . .
N4 C14 H14B 108.7 . .
C13 C14 H14B 108.7 . .
H14A C14 H14B 107.6 . .
C8 C7 C6 119.6(7) . .
C8 C7 H7 120.2 . .
C6 C7 H7 120.2 . .
C18 C23 C22 120.1(7) . .
C18 C23 C24 120.3(7) . .
C22 C23 C24 119.6(7) . .
C4 C5 C6 121.6(7) . .
C4 C5 H5 119.2 . .
C6 C5 H5 119.2 . .
C20 C21 C22 119.7(9) . .
C20 C21 H21 120.1 . .
C22 C21 H21 120.1 . .
C20 C19 C18 121.3(9) . .
C20 C19 H19 119.3 . .
C18 C19 H19 119.3 . .
O9 C36 N7 118.8(6) . .
O9 C36 C35 123.1(6) . .
N7 C36 C35 118.1(6) . .
C21 C22 C23 119.4(8) . .
C21 C22 H22 120.3 . .
C23 C22 H22 120.3 . .
O4 C15 N4 123.1(8) . .
O4 C15 C16 117.7(7) . .
N4 C15 C16 118.5(7) . .
N2 C2 C1 111.6(6) . .
N2 C2 H2A 109.3 . .
C1 C2 H2A 109.3 . .
N2 C2 H2B 109.3 . .
C1 C2 H2B 109.3 . .
H2A C2 H2B 108.0 . .
C16 C17 C18 123.4(8) . .
C16 C17 H17 118.3 . .
C18 C17 H17 118.3 . .
C19 C20 C21 120.6(8) . .
C19 C20 H20 119.7 . .
C21 C20 H20 119.7 . .
C7 C8 C9 121.5(8) . .
C7 C8 H8 119.2 . .
C9 C8 H8 119.2 . .
C27 O7 Gd1 165.2(5) . 4_576
O7 C27 N6 122.6(7) . .
O7 C27 C28 118.1(6) . .
N6 C27 C28 119.2(6) . .

loop_
_geom_bond_atom_site_label_1
_geom_bond_atom_site_label_2
_geom_bond_distance
_geom_bond_site_symmetry_2
Gd1 O5 2.343(5) .
Gd1 O9 2.349(5) .
Gd1 O2 2.352(4) .
Gd1 O6 2.357(5) .
Gd1 O3 2.373(5) .
Gd1 O8 2.376(4) .
Gd1 O7 2.403(5) 4_575
Gd1 O10 2.491(5) .
O8 N7 1.362(7) .
O2 N3 1.345(7) .
O9 C36 1.267(7) .
O6 C24 1.260(8) .
O5 N5 1.373(7) .
O3 C12 1.265(8) .
N7 C36 1.352(8) .
N7 C28 1.393(8) .
N4 C15 1.359(10) .
N4 C14 1.455(9) .
N4 H4 0.8600 .
C28 C29 1.353(9) .
C28 C27 1.524(10) .
O1 C3 1.260(8) .
N6 C27 1.321(9) .
N6 C26 1.432(8) .
N6 H6 0.8600 .
N3 C12 1.360(9) .
N3 C4 1.396(8) .
O4 C15 1.233(9) .
N2 C3 1.327(9) .
N2 C2 1.454(9) .
N2 H2 0.8600 .
N5 C24 1.329(9) .
N5 C16 1.410(10) .
C11 C10 1.389(10) .
C11 C6 1.400(9) .
C11 C12 1.446(10) .
C26 C25 1.498(9) .
C26 H26A 0.9700 .
C26 H26B 0.9700 .
C30 C35 1.389(9) .
C30 C31 1.414(10) .
C30 C29 1.416(10) .
N1 C1 1.453(8) .
N1 C13 1.458(9) .
N1 C25 1.482(9) .
C29 H29 0.9300 .
C16 C17 1.373(11) .
C16 C15 1.491(11) .
C3 C4 1.498(9) .
C35 C34 1.372(10) .
C35 C36 1.467(9) .
C34 C33 1.369(10) .
C34 H34 0.9300 .
C24 C23 1.459(10) .
C18 C23 1.382(11) .
C18 C19 1.387(10) .
C18 C17 1.392(12) .
C9 C8 1.370(11) .
C9 C10 1.377(10) .
C9 H9 0.9300 .
C25 H25A 0.9700 .
C25 H25B 0.9700 .
C13 C14 1.523(10) .
C13 H13A 0.9700 .
C13 H13B 0.9700 .
C4 C5 1.355(10) .
C32 C31 1.336(11) .
C32 C33 1.426(11) .
C32 H32 0.9300 .
C31 H31 0.9300 .
C1 C2 1.517(10) .
C1 H1A 0.9700 .
C1 H1B 0.9700 .
C6 C7 1.411(10) .
C6 C5 1.423(10) .
C33 H33 0.9300 .
C10 H10 0.9300 .
C14 H14A 0.9700 .
C14 H14B 0.9700 .
C7 C8 1.367(11) .
C7 H7 0.9300 .
C23 C22 1.403(10) .
C5 H5 0.9300 .
C21 C20 1.369(12) .
C21 C22 1.392(10) .
C21 H21 0.9300 .
C19 C20 1.362(12) .
C19 H19 0.9300 .
C22 H22 0.9300 .
C2 H2A 0.9700 .
C2 H2B 0.9700 .
C17 H17 0.9300 .
C20 H20 0.9300 .
C8 H8 0.9300 .
O7 C27 1.229(8) .
O7 Gd1 2.403(5) 4_576

loop_
_geom_torsion_atom_site_label_1
_geom_torsion_atom_site_label_2
_geom_torsion_atom_site_label_3
_geom_torsion_atom_site_label_4
_geom_torsion
_geom_torsion_site_symmetry_1
O5 Gd1 O8 N7 179.1(4) .
O9 Gd1 O8 N7 3.1(4) .
O2 Gd1 O8 N7 -97.2(4) .
O6 Gd1 O8 N7 147.0(4) .
O3 Gd1 O8 N7 -76.9(4) .
O7 Gd1 O8 N7 89.2(4) 4_575
O10 Gd1 O8 N7 36.0(5) .
O5 Gd1 O2 N3 -108.4(4) .
O9 Gd1 O2 N3 109.0(4) .
O6 Gd1 O2 N3 -54.6(5) .
O3 Gd1 O2 N3 8.9(4) .
O8 Gd1 O2 N3 172.8(5) .
O7 Gd1 O2 N3 -175.7(4) 4_575
O10 Gd1 O2 N3 37.4(5) .
O5 Gd1 O9 C36 -8.0(6) .
O2 Gd1 O9 C36 67.1(5) .
O6 Gd1 O9 C36 -137.2(5) .
O3 Gd1 O9 C36 132.2(5) .
O8 Gd1 O9 C36 -1.7(4) .
O7 Gd1 O9 C36 -80.7(5) 4_575
O10 Gd1 O9 C36 -158.5(5) .
O5 Gd1 O6 C24 -6.1(5) .
O9 Gd1 O6 C24 142.3(5) .
O2 Gd1 O6 C24 -66.5(5) .
O3 Gd1 O6 C24 -121.4(5) .
O8 Gd1 O6 C24 28.3(6) .
O7 Gd1 O6 C24 85.2(5) 4_575
O10 Gd1 O6 C24 164.2(5) .
O9 Gd1 O5 N5 -145.9(4) .
O2 Gd1 O5 N5 135.1(5) .
O6 Gd1 O5 N5 4.2(4) .
O3 Gd1 O5 N5 76.2(4) .
O8 Gd1 O5 N5 -151.8(5) .
O7 Gd1 O5 N5 -75.1(4) 4_575
O10 Gd1 O5 N5 -8.9(5) .
O5 Gd1 O3 C12 58.7(5) .
O9 Gd1 O3 C12 -96.5(5) .
O2 Gd1 O3 C12 -9.5(5) .
O6 Gd1 O3 C12 119.9(5) .
O8 Gd1 O3 C12 -30.8(6) .
O7 Gd1 O3 C12 175.1(4) 4_575
O10 Gd1 O3 C12 -168.1(5) .
Gd1 O8 N7 C36 -4.3(6) .
Gd1 O8 N7 C28 176.5(4) .
C36 N7 C28 C29 0.0(10) .
O8 N7 C28 C29 179.2(6) .
C36 N7 C28 C27 -179.4(6) .
O8 N7 C28 C27 -0.2(9) .
Gd1 O2 N3 C12 -8.0(7) .
Gd1 O2 N3 C4 171.0(5) .
Gd1 O5 N5 C24 -2.4(7) .
Gd1 O5 N5 C16 176.6(5) .
C27 N6 C26 C25 96.5(7) .
N7 C28 C29 C30 -1.0(10) .
C27 C28 C29 C30 178.5(6) .
C35 C30 C29 C28 -0.7(10) .
C31 C30 C29 C28 -177.6(6) .
C24 N5 C16 C17 5.2(11) .
O5 N5 C16 C17 -173.8(6) .
C24 N5 C16 C15 -163.3(7) .
O5 N5 C16 C15 17.7(10) .
C2 N2 C3 O1 1.9(12) .
C2 N2 C3 C4 -176.4(7) .
C31 C30 C35 C34 -0.5(10) .
C29 C30 C35 C34 -177.6(7) .
C31 C30 C35 C36 -179.8(6) .
C29 C30 C35 C36 3.1(10) .
C30 C35 C34 C33 1.4(11) .
C36 C35 C34 C33 -179.4(7) .
Gd1 O6 C24 N5 7.5(9) .
Gd1 O6 C24 C23 -172.1(5) .
O5 N5 C24 O6 -3.3(10) .
C16 N5 C24 O6 177.7(6) .
O5 N5 C24 C23 176.3(6) .
C16 N5 C24 C23 -2.7(10) .
Gd1 O3 C12 N3 9.4(8) .
Gd1 O3 C12 C11 -168.7(5) .
O2 N3 C12 O3 -0.9(9) .
C4 N3 C12 O3 -179.9(6) .
O2 N3 C12 C11 177.3(6) .
C4 N3 C12 C11 -1.6(10) .
C10 C11 C12 O3 -4.0(11) .
C6 C11 C12 O3 175.4(6) .
C10 C11 C12 N3 177.9(7) .
C6 C11 C12 N3 -2.8(10) .
C1 N1 C25 C26 -151.7(6) .
C13 N1 C25 C26 85.7(7) .
N6 C26 C25 N1 66.9(8) .
C1 N1 C13 C14 79.6(8) .
C25 N1 C13 C14 -157.8(6) .
O2 N3 C4 C5 -175.4(6) .
C12 N3 C4 C5 3.5(10) .
O2 N3 C4 C3 6.3(10) .
C12 N3 C4 C3 -174.8(6) .
O1 C3 C4 C5 -17.3(10) .
N2 C3 C4 C5 161.1(7) .
O1 C3 C4 N3 160.9(7) .
N2 C3 C4 N3 -20.7(10) .
C33 C32 C31 C30 1.5(12) .
C35 C30 C31 C32 -0.9(11) .
C29 C30 C31 C32 176.1(7) .
C13 N1 C1 C2 -158.3(6) .
C25 N1 C1 C2 79.6(7) .
C10 C11 C6 C7 2.0(11) .
C12 C11 C6 C7 -177.3(7) .
C10 C11 C6 C5 -175.5(7) .
C12 C11 C6 C5 5.2(10) .
C35 C34 C33 C32 -0.8(12) .
C31 C32 C33 C34 -0.6(12) .
C8 C9 C10 C11 -1.5(12) .
C6 C11 C10 C9 -0.7(11) .
C12 C11 C10 C9 178.6(7) .
C15 N4 C14 C13 118.7(8) .
N1 C13 C14 N4 67.8(9) .
C11 C6 C7 C8 -1.2(11) .
C5 C6 C7 C8 176.2(7) .
C19 C18 C23 C22 2.3(11) .
C17 C18 C23 C22 -174.8(7) .
C19 C18 C23 C24 -176.9(7) .
C17 C18 C23 C24 6.0(11) .
O6 C24 C23 C18 176.5(7) .
N5 C24 C23 C18 -3.1(10) .
O6 C24 C23 C22 -2.8(11) .
N5 C24 C23 C22 177.7(6) .
N3 C4 C5 C6 -0.8(11) .
C3 C4 C5 C6 177.5(7) .
C11 C6 C5 C4 -3.5(11) .
C7 C6 C5 C4 179.2(7) .
C23 C18 C19 C20 -1.6(13) .
C17 C18 C19 C20 175.3(9) .
Gd1 O9 C36 N7 0.1(8) .
Gd1 O9 C36 C35 179.7(4) .
O8 N7 C36 O9 2.8(8) .
C28 N7 C36 O9 -178.0(6) .
O8 N7 C36 C35 -176.8(5) .
C28 N7 C36 C35 2.4(9) .
C34 C35 C36 O9 -2.8(10) .
C30 C35 C36 O9 176.5(6) .
C34 C35 C36 N7 176.8(6) .
C30 C35 C36 N7 -3.9(9) .
C20 C21 C22 C23 0.6(12) .
C18 C23 C22 C21 -1.8(11) .
C24 C23 C22 C21 177.4(7) .
C14 N4 C15 O4 -7.3(13) .
C14 N4 C15 C16 163.3(7) .
C17 C16 C15 O4 5.9(12) .
N5 C16 C15 O4 174.0(7) .
C17 C16 C15 N4 -165.2(8) .
N5 C16 C15 N4 2.8(12) .
C3 N2 C2 C1 115.3(8) .
N1 C1 C2 N2 73.0(8) .
N5 C16 C17 C18 -1.9(12) .
C15 C16 C17 C18 166.9(8) .
C23 C18 C17 C16 -3.5(12) .
C19 C18 C17 C16 179.6(8) .
C18 C19 C20 C21 0.4(14) .
C22 C21 C20 C19 0.1(13) .
C6 C7 C8 C9 -1.0(13) .
C10 C9 C8 C7 2.4(12) .
Gd1 O7 C27 N6 -114.4(17) 4_576
Gd1 O7 C27 C28 66(2) 4_576
C26 N6 C27 O7 3.6(10) .
C26 N6 C27 C28 -176.8(6) .
C29 C28 C27 O7 -3.4(10) .
N7 C28 C27 O7 176.1(6) .
C29 C28 C27 N6 177.0(6) .
N7 C28 C27 N6 -3.6(9) .
